data_7712310
loop_
_publ_author_name
'Zhu, Jing'
'Hua, Lin'
'Zhang, Yumeng'
'Wu, Hongying'
'Zheng, Fuwei'
'Shen, Hongyan'
'Gong, Haiyan'
'Yang, Liu'
'Jiang, Aiyun'

_publ_section_title
;
 A 2D Dy-based metal-organic framework derived from benzothiadiazole:
 structure and photocatalytic properties.
;
_journal_issue 13
_journal_name_full 'Dalton transactions (Cambridge, England : 2003)'
_journal_page_first 4058
_journal_page_last 4062
_journal_paper_doi 10.1039/d2dt03606a
_journal_volume 52
_journal_year 2023
_chemical_formula_moiety 'C40 H20 Dy N4 O8 S2, C2 H8 N'
_chemical_formula_sum 'C42 H28 Dy N5 O8 S2'
_chemical_formula_weight 957.31
_space_group_crystal_system triclinic
_space_group_IT_number 2
_space_group_name_Hall '-P 1'
_space_group_name_H-M_alt 'P -1'
_atom_sites_solution_hydrogens geom
_atom_sites_solution_primary dual
_audit_creation_date 2022-07-02
_audit_creation_method
;
Olex2 1.2
(compiled 2018.05.29 svn.r3508 for OlexSys, GUI svn.r5506)
;
_audit_update_record
;
2022-07-12 deposited with the CCDC.	2023-02-13 downloaded from the CCDC.
;
_cell_angle_alpha 105.0820(10)
_cell_angle_beta 101.8790(10)
_cell_angle_gamma 91.5980(10)
_cell_formula_units_Z 2
_cell_length_a 7.74310(10)
_cell_length_b 13.8979(2)
_cell_length_c 18.5548(2)
_cell_measurement_reflns_used 21834
_cell_measurement_temperature 100.00(10)
_cell_measurement_theta_max 60.5490
_cell_measurement_theta_min 2.1940
_cell_volume 1879.65(4)
_computing_cell_refinement 'CrysAlisPro 1.171.40.67a (Rigaku OD, 2019)'
_computing_data_collection 'CrysAlisPro 1.171.40.67a (Rigaku OD, 2019)'
_computing_data_reduction 'CrysAlisPro 1.171.40.67a (Rigaku OD, 2019)'
_computing_molecular_graphics 'Olex2 (Dolomanov et al., 2009)'
_computing_publication_material 'Olex2 (Dolomanov et al., 2009)'
_computing_structure_refinement 'ShelXL (Sheldrick, 2015)'
_computing_structure_solution 'ShelXT (Sheldrick, 2015)'
_diffrn_ambient_environment N~2~
_diffrn_ambient_temperature 100.00(10)
_diffrn_detector 'Hybrid Pixel Array Detector'
_diffrn_detector_area_resol_mean 10.0000
_diffrn_detector_type HyPix
_diffrn_measured_fraction_theta_full 0.976
_diffrn_measured_fraction_theta_max 1.000
_diffrn_measurement_details
;
List of Runs (angles in degrees, time in seconds):

  # Type    Start    End  Width  t~exp~   \w     \q     \k     \f   Frames
#--------------------------------------------------------------------------
  1  \w     88.00 145.00   0.50    0.10    --   72.59  57.00-120.00  114
  2  \w    107.00 146.00   0.50    0.10    --   72.59  57.00-180.00   78
  3  \w     57.00  96.00   0.50    0.10    --   72.59  57.00-180.00   78
  4  \w     89.00 115.00   0.50    0.10    --   72.59  38.00-120.00   52
  5  \w    -98.00  -9.00   0.50    0.10    --  -75.09  77.00  60.00  178
  6  \w    -90.00  -5.00   0.50    0.10    --  -75.09  57.00  60.00  170
  7  \w    -16.00  74.00   0.50    0.05    --   -1.25  19.00  90.00  180
  8  \w    -84.00 -59.00   0.50    0.10    --  -75.09  19.00-120.00   50
  9  \w     -6.00  26.00   0.50    0.05    --   -1.25  57.00-180.00   64
 10  \w     27.00  56.00   0.50    0.05    --   -1.25  57.00-180.00   58
 11  \w    -17.00  66.00   0.50    0.05    --   -1.25  19.00-180.00  166
 12  \w     96.00 122.00   0.50    0.10    --   72.59 122.00-116.00   52
 13  \w     79.00 144.00   0.50    0.10    --   72.59 125.00 -90.00  130
 14  \w     62.00 145.00   0.50    0.10    --   72.59 150.00  45.00  166
 15  \w     16.00  70.00   0.50    0.10    --   72.59 -19.00 -60.00  108
 16  \w     99.00 129.00   0.50    0.10    --   72.59-150.00   0.00   60
 17  \w     60.00  86.00   0.50    0.10    --   72.59-122.00 162.00   52
 18  \w      9.00  96.00   0.50    0.10    --   72.59 -77.00-180.00  174
 19  \w     30.00  89.00   0.50    0.10    --   72.59 -57.00-180.00  118
 20  \w   -136.00 -59.00   0.50    0.10    --  -75.09 -57.00 -60.00  154
 21  \w   -128.00-102.00   0.50    0.10    --  -75.09-125.00-150.00   52
 22  \w   -129.00-104.00   0.50    0.10    --  -75.09-150.00   0.00   50
 23  \w   -114.00 -89.00   0.50    0.10    --  -75.09-122.00 162.00   50
 24  \w   -143.00 -88.00   0.50    0.10    --  -75.09 -99.00 120.00  110
 25  \w    -94.00 -51.00   0.50    0.10    --  -75.09 122.00-116.00   86
 26  \w   -118.00 -49.00   0.50    0.10    --  -75.09 150.00  45.00  138
 27  \w   -111.00 -20.00   0.50    0.10    --  -75.09 125.00  60.00  182
;
_diffrn_measurement_device 'four-circle diffractometer'
_diffrn_measurement_device_type 'ROD, Synergy Custom system, HyPix'
_diffrn_measurement_method '\w scans'
_diffrn_orient_matrix_type 'CrysAlisPro convention (1999,Acta A55,543-557)'
_diffrn_orient_matrix_UB_11 0.0447324000
_diffrn_orient_matrix_UB_12 0.0921290000
_diffrn_orient_matrix_UB_13 0.0472121000
_diffrn_orient_matrix_UB_21 -0.0250119000
_diffrn_orient_matrix_UB_22 0.0381243000
_diffrn_orient_matrix_UB_23 -0.0602638000
_diffrn_orient_matrix_UB_31 -0.1698338000
_diffrn_orient_matrix_UB_32 0.0096327000
_diffrn_orient_matrix_UB_33 0.0036352000
_diffrn_radiation_monochromator mirror
_diffrn_radiation_probe x-ray
_diffrn_radiation_type GaK\a
_diffrn_radiation_wavelength 1.3405
_diffrn_reflns_av_R_equivalents 0.0403
_diffrn_reflns_av_unetI/netI 0.0332
_diffrn_reflns_Laue_measured_fraction_full 0.976
_diffrn_reflns_Laue_measured_fraction_max 1.000
_diffrn_reflns_limit_h_max 8
_diffrn_reflns_limit_h_min -9
_diffrn_reflns_limit_k_max 16
_diffrn_reflns_limit_k_min -15
_diffrn_reflns_limit_l_max 22
_diffrn_reflns_limit_l_min -22
_diffrn_reflns_number 24315
_diffrn_reflns_point_group_measured_fraction_full 0.976
_diffrn_reflns_point_group_measured_fraction_max 1.000
_diffrn_reflns_theta_full 53.543
_diffrn_reflns_theta_max 52.925
_diffrn_reflns_theta_min 2.198
_diffrn_source 'micro-focus metaljet'
_exptl_absorpt_coefficient_mu 11.304
_exptl_absorpt_correction_T_max 1.00000
_exptl_absorpt_correction_T_min 0.31389
_exptl_absorpt_correction_type multi-scan
_exptl_absorpt_process_details
;
CrysAlisPro 1.171.40.67a (Rigaku Oxford Diffraction, 2019)
Empirical absorption correction using spherical harmonics,
 implemented in SCALE3 ABSPACK scaling algorithm.
;
_exptl_crystal_density_diffrn 1.691
_exptl_crystal_description block
_exptl_crystal_F_000 954
_refine_diff_density_max 3.307
_refine_diff_density_min -1.003
_refine_diff_density_rms 0.127
_refine_ls_extinction_method none
_refine_ls_goodness_of_fit_ref 1.026
_refine_ls_hydrogen_treatment constr
_refine_ls_matrix_type full
_refine_ls_number_parameters 525
_refine_ls_number_reflns 6637
_refine_ls_number_restraints 0
_refine_ls_restrained_S_all 1.026
_refine_ls_R_factor_all 0.0384
_refine_ls_R_factor_gt 0.0368
_refine_ls_shift/su_max 0.000
_refine_ls_shift/su_mean 0.000
_refine_ls_structure_factor_coef Fsqd
_refine_ls_weighting_details 'w=1/[\s^2^(Fo^2^)+(0.0683P)^2^+4.5366P] where P=(Fo^2^+2Fc^2^)/3'
_refine_ls_weighting_scheme calc
_refine_ls_wR_factor_gt 0.0991
_refine_ls_wR_factor_ref 0.0998
_reflns_Friedel_coverage 0.000
_reflns_number_gt 6400
_reflns_number_total 6637
_reflns_threshold_expression 'I > 2\s(I)'
_cod_data_source_file d2dt03606a2.cif
_cod_data_source_block m1
_cod_depositor_comments 'Adding full bibliography for 7712310.cif.'
_cod_original_cell_volume 1879.64(4)
_cod_database_code 7712310
_shelxl_version_number 2014-1
_shelx_space_group_comment
;
The symmetry employed for this shelxl refinement is uniquely defined
by the following loop, which should always be used as a source of
symmetry information in preference to the above space-group names.
They are only intended as comments.
;
_reflns_odcompleteness_completeness 100.00
_reflns_odcompleteness_iscentric 1
_reflns_odcompleteness_theta 56.82
_olex2_refinement_description
;
1. Fixed Uiso
 At 1.2 times of:
  All C(H) groups, All N(H,H) groups
 At 1.5 times of:
  All C(H,H,H) groups
2.a Secondary CH2 refined with riding coordinates:
 N5(H5a,H5b)
2.b Aromatic/amide H refined with riding coordinates:
 C18(H18), C37(H37), C4(H4), C23(H23), C38(H38), C26(H26), C35(H35), C36(H36),
 C17(H17), C25(H25), C6(H6), C24(H24), C11(H11), C16(H16), C5(H5), C31(H31),
 C3(H3), C9(H9), C15(H15), C29(H29)
2.c Idealised Me refined as rotating group:
 C42(H42a,H42b,H42c), C41(H41a,H41b,H41c)
;
_olex2_submission_special_instructions 'No special instructions were received'
_oxdiff_exptl_absorpt_empirical_details
;
Empirical correction (ABSPACK) includes:
- Absorption correction using spherical harmonics
- Frame scaling
;
_oxdiff_exptl_absorpt_empirical_full_max 2.684
_oxdiff_exptl_absorpt_empirical_full_min 0.512

loop_
_space_group_symop_operation_xyz
'x, y, z'
'-x, -y, -z'

loop_
_atom_site_label
_atom_site_type_symbol
_atom_site_fract_x
_atom_site_fract_y
_atom_site_fract_z
_atom_site_U_iso_or_equiv
_atom_site_adp_type
_atom_site_occupancy
_atom_site_site_symmetry_order
_atom_site_calc_flag
_atom_site_refinement_flags_posn
_atom_site_refinement_flags_adp
_atom_site_refinement_flags_occupancy
_atom_site_disorder_assembly
_atom_site_disorder_group
S1 S 0.55670(14) -0.08575(8) 0.38284(6) 0.0156(2) Uani 1 1 d . . . . .
S2 S 0.75837(15) 0.86618(8) 0.57837(6) 0.0164(2) Uani 1 1 d . . . . .
O5 O 0.3729(4) 0.4698(2) 0.08259(16) 0.0155(6) Uani 1 1 d . . . . .
O3 O 1.1947(4) 0.2130(2) 0.84562(16) 0.0160(6) Uani 1 1 d . . . . .
O7 O 1.1572(4) 0.4978(2) 0.92286(17) 0.0151(6) Uani 1 1 d . . . . .
O8 O 0.9987(4) 0.6208(2) 0.97002(16) 0.0145(6) Uani 1 1 d . . . . .
O2 O 0.2143(4) 0.2096(2) 0.01824(17) 0.0144(6) Uani 1 1 d . . . . .
O1 O 0.4784(4) 0.2682(2) 0.01431(17) 0.0160(6) Uani 1 1 d . . . . .
O4 O 0.9665(4) 0.2995(2) 0.86567(16) 0.0169(6) Uani 1 1 d . . . . .
O6 O 0.5327(4) 0.6107(2) 0.09181(16) 0.0138(6) Uani 1 1 d . . . . .
N1 N 0.5502(5) -0.0188(3) 0.3233(2) 0.0148(8) Uani 1 1 d . . . . .
N5 N 0.7161(5) 0.2164(3) -0.0755(2) 0.0176(8) Uani 1 1 d . . . . .
H5A H 0.7971 0.2602 -0.0795 0.021 Uiso 1 1 calc R . . . .
H5B H 0.6441 0.2503 -0.0485 0.021 Uiso 1 1 calc R . . . .
N4 N 0.8162(5) 0.7928(3) 0.6321(2) 0.0149(8) Uani 1 1 d . . . . .
N2 N 0.6668(5) -0.0086(3) 0.4612(2) 0.0135(7) Uani 1 1 d . . . . .
N3 N 0.6961(5) 0.7861(3) 0.4954(2) 0.0150(8) Uani 1 1 d . . . . .
C1 C 0.3785(6) 0.2199(3) 0.0422(2) 0.0129(9) Uani 1 1 d . . . . .
C18 C 1.0224(6) 0.1319(3) 0.6870(2) 0.0127(8) Uani 1 1 d . . . . .
H18 H 1.0997 0.0900 0.7064 0.015 Uiso 1 1 calc R . . . .
C37 C 1.0521(6) 0.5177(3) 0.7757(2) 0.0142(9) Uani 1 1 d . . . . .
H37 H 1.1189 0.4651 0.7831 0.017 Uiso 1 1 calc R . . . .
C40 C 1.0577(5) 0.5661(3) 0.9161(2) 0.0112(8) Uani 1 1 d . . . . .
C4 C 0.3586(6) 0.1306(3) 0.1426(2) 0.0137(9) Uani 1 1 d . . . . .
H4 H 0.2445 0.1043 0.1162 0.016 Uiso 1 1 calc R . . . .
C10 C 0.6378(5) 0.0710(3) 0.3637(2) 0.0111(8) Uani 1 1 d . . . . .
C23 C 0.6226(5) 0.6522(3) 0.2532(2) 0.0123(8) Uani 1 1 d . . . . .
H23 H 0.6570 0.7010 0.2318 0.015 Uiso 1 1 calc R . . . .
C38 C 0.9143(5) 0.6648(3) 0.8258(2) 0.0118(8) Uani 1 1 d . . . . .
H38 H 0.8878 0.7114 0.8672 0.014 Uiso 1 1 calc R . . . .
C20 C 1.0477(6) 0.2403(3) 0.8212(2) 0.0141(9) Uani 1 1 d . . . . .
C14 C 0.8507(5) 0.1784(3) 0.5787(2) 0.0129(9) Uani 1 1 d . . . . .
C39 C 1.0081(5) 0.5845(3) 0.8383(2) 0.0114(8) Uani 1 1 d . . . . .
C26 C 0.5183(6) 0.5077(3) 0.3176(2) 0.0162(9) Uani 1 1 d . . . . .
H26 H 0.4815 0.4591 0.3388 0.019 Uiso 1 1 calc R . . . .
C35 C 0.9976(6) 0.5287(3) 0.7031(2) 0.0143(9) Uani 1 1 d . . . . .
H35 H 1.0282 0.4832 0.6623 0.017 Uiso 1 1 calc R . . . .
C36 C 0.8596(6) 0.6765(3) 0.7529(2) 0.0128(8) Uani 1 1 d . . . . .
H36 H 0.7975 0.7309 0.7460 0.015 Uiso 1 1 calc R . . . .
C17 C 0.8502(6) 0.2745(3) 0.7078(2) 0.0141(9) Uani 1 1 d . . . . .
H17 H 0.8090 0.3266 0.7409 0.017 Uiso 1 1 calc R . . . .
C25 C 0.6744(5) 0.6659(3) 0.3314(2) 0.0125(8) Uani 1 1 d . . . . .
H25 H 0.7433 0.7237 0.3618 0.015 Uiso 1 1 calc R . . . .
C22 C 0.5198(5) 0.5663(3) 0.2062(2) 0.0119(8) Uani 1 1 d . . . . .
C12 C 0.7039(5) 0.0762(3) 0.4428(2) 0.0114(8) Uani 1 1 d . . . . .
C19 C 0.9683(6) 0.2130(3) 0.7373(2) 0.0137(9) Uani 1 1 d . . . . .
C6 C 0.4277(6) 0.1142(3) 0.2128(2) 0.0130(8) Uani 1 1 d . . . . .
H6 H 0.3602 0.0762 0.2332 0.016 Uiso 1 1 calc R . . . .
C33 C 0.8251(6) 0.6098(3) 0.6099(2) 0.0135(9) Uani 1 1 d . . . . .
C34 C 0.8969(6) 0.6071(3) 0.6893(2) 0.0133(9) Uani 1 1 d . . . . .
C24 C 0.4679(6) 0.4942(3) 0.2393(2) 0.0152(9) Uani 1 1 d . . . . .
H24 H 0.3988 0.4366 0.2085 0.018 Uiso 1 1 calc R . . . .
C32 C 0.7895(5) 0.6985(3) 0.5860(2) 0.0132(9) Uani 1 1 d . . . . .
C21 C 0.4709(5) 0.5475(3) 0.1206(2) 0.0123(8) Uani 1 1 d . . . . .
C11 C 0.8208(6) 0.2437(3) 0.4647(2) 0.0156(9) Uani 1 1 d . . . . .
H11 H 0.8809 0.3032 0.4970 0.019 Uiso 1 1 calc R . . . .
C16 C 0.9617(6) 0.1135(3) 0.6088(2) 0.0140(9) Uani 1 1 d . . . . .
H16 H 0.9945 0.0578 0.5760 0.017 Uiso 1 1 calc R . . . .
C27 C 0.6240(5) 0.5935(3) 0.3657(2) 0.0116(8) Uani 1 1 d . . . . .
C8 C 0.6660(6) 0.1537(3) 0.3343(2) 0.0143(9) Uani 1 1 d . . . . .
C2 C 0.4604(6) 0.1869(3) 0.1111(2) 0.0139(9) Uani 1 1 d . . . . .
C5 C 0.7031(6) 0.2043(4) 0.2191(3) 0.0190(10) Uani 1 1 d . . . . .
H5 H 0.8201 0.2267 0.2436 0.023 Uiso 1 1 calc R . . . .
C7 C 0.5991(6) 0.1544(3) 0.2537(2) 0.0143(9) Uani 1 1 d . . . . .
C30 C 0.7210(5) 0.6950(3) 0.5070(2) 0.0118(8) Uani 1 1 d . . . . .
C31 C 0.7837(6) 0.5223(3) 0.5511(3) 0.0178(9) Uani 1 1 d . . . . .
H31 H 0.8000 0.4621 0.5636 0.021 Uiso 1 1 calc R . . . .
C3 C 0.6345(6) 0.2206(3) 0.1492(3) 0.0183(9) Uani 1 1 d . . . . .
H3 H 0.7052 0.2545 0.1272 0.022 Uiso 1 1 calc R . . . .
C13 C 0.7948(5) 0.1662(3) 0.4954(2) 0.0129(9) Uani 1 1 d . . . . .
C28 C 0.6868(6) 0.6020(3) 0.4482(2) 0.0137(9) Uani 1 1 d . . . . .
C9 C 0.7598(6) 0.2370(3) 0.3858(3) 0.0157(9) Uani 1 1 d . . . . .
H9 H 0.7848 0.2917 0.3684 0.019 Uiso 1 1 calc R . . . .
C15 C 0.7941(6) 0.2581(3) 0.6292(2) 0.0143(9) Uani 1 1 d . . . . .
H15 H 0.7180 0.3005 0.6100 0.017 Uiso 1 1 calc R . . . .
C42 C 0.6122(7) 0.1633(4) -0.1532(3) 0.0249(11) Uani 1 1 d . . . . .
H42A H 0.6889 0.1257 -0.1824 0.037 Uiso 1 1 calc GR . . . .
H42B H 0.5606 0.2113 -0.1784 0.037 Uiso 1 1 calc GR . . . .
H42C H 0.5200 0.1188 -0.1491 0.037 Uiso 1 1 calc GR . . . .
C29 C 0.7186(6) 0.5187(3) 0.4739(3) 0.0174(9) Uani 1 1 d . . . . .
H29 H 0.6958 0.4564 0.4382 0.021 Uiso 1 1 calc R . . . .
C41 C 0.8056(7) 0.1474(4) -0.0342(3) 0.0260(11) Uani 1 1 d . . . . .
H41A H 0.8857 0.1117 -0.0625 0.039 Uiso 1 1 calc GR . . . .
H41B H 0.7186 0.1007 -0.0288 0.039 Uiso 1 1 calc GR . . . .
H41C H 0.8705 0.1850 0.0156 0.039 Uiso 1 1 calc GR . . . .
Dy1 Dy 0.23587(2) 0.35954(2) -0.03408(2) 0.01004(9) Uani 1 1 d . . . . .

loop_
_atom_site_aniso_label
_atom_site_aniso_U_11
_atom_site_aniso_U_22
_atom_site_aniso_U_33
_atom_site_aniso_U_23
_atom_site_aniso_U_13
_atom_site_aniso_U_12
S1 0.0244(5) 0.0124(5) 0.0084(5) 0.0034(4) -0.0003(4) -0.0029(4)
S2 0.0292(6) 0.0112(5) 0.0076(5) 0.0026(4) 0.0010(4) 0.0013(4)
O5 0.0247(16) 0.0138(16) 0.0050(14) 0.0019(12) -0.0015(12) -0.0043(13)
O3 0.0224(16) 0.0158(16) 0.0073(14) 0.0020(12) -0.0003(12) 0.0009(12)
O7 0.0216(16) 0.0152(16) 0.0100(15) 0.0070(12) 0.0019(12) 0.0039(13)
O8 0.0184(15) 0.0167(16) 0.0066(14) 0.0019(12) 0.0008(11) -0.0003(12)
O2 0.0182(16) 0.0156(16) 0.0097(14) 0.0067(12) -0.0004(12) 0.0021(12)
O1 0.0176(15) 0.0217(17) 0.0118(15) 0.0094(13) 0.0039(12) 0.0020(12)
O4 0.0178(15) 0.0230(17) 0.0070(14) -0.0001(13) 0.0020(12) -0.0012(13)
O6 0.0199(15) 0.0156(15) 0.0062(14) 0.0041(12) 0.0020(11) -0.0002(12)
N1 0.0221(19) 0.0128(19) 0.0073(17) 0.0013(15) 0.0002(14) -0.0005(15)
N5 0.0207(19) 0.017(2) 0.0121(19) 0.0000(16) 0.0034(15) 0.0003(15)
N4 0.0204(19) 0.0142(19) 0.0106(18) 0.0054(15) 0.0023(14) 0.0000(15)
N2 0.0186(18) 0.0125(18) 0.0081(17) 0.0027(14) 0.0003(14) -0.0003(14)
N3 0.0232(19) 0.0139(19) 0.0070(18) 0.0021(15) 0.0021(14) 0.0021(15)
C1 0.019(2) 0.009(2) 0.010(2) 0.0013(17) 0.0043(17) 0.0018(16)
C18 0.018(2) 0.010(2) 0.009(2) 0.0039(17) -0.0011(16) -0.0002(16)
C37 0.016(2) 0.012(2) 0.014(2) 0.0039(17) 0.0014(17) 0.0020(16)
C40 0.0116(19) 0.011(2) 0.009(2) 0.0014(17) 0.0011(15) -0.0035(16)
C4 0.017(2) 0.011(2) 0.012(2) 0.0036(17) 0.0003(16) 0.0007(16)
C10 0.013(2) 0.012(2) 0.007(2) 0.0011(16) 0.0013(16) 0.0013(16)
C23 0.015(2) 0.013(2) 0.011(2) 0.0052(17) 0.0032(16) 0.0018(16)
C38 0.014(2) 0.010(2) 0.009(2) -0.0002(16) 0.0011(16) -0.0019(16)
C20 0.020(2) 0.010(2) 0.011(2) 0.0017(17) 0.0027(17) -0.0052(17)
C14 0.014(2) 0.015(2) 0.010(2) 0.0046(17) 0.0017(16) -0.0034(17)
C39 0.014(2) 0.012(2) 0.008(2) 0.0047(17) 0.0005(16) -0.0024(16)
C26 0.022(2) 0.017(2) 0.009(2) 0.0046(18) 0.0014(17) -0.0035(18)
C35 0.019(2) 0.014(2) 0.008(2) 0.0008(17) 0.0029(16) 0.0034(17)
C36 0.018(2) 0.011(2) 0.009(2) 0.0038(17) 0.0019(16) 0.0016(16)
C17 0.017(2) 0.013(2) 0.010(2) 0.0004(17) 0.0017(16) 0.0002(17)
C25 0.016(2) 0.012(2) 0.008(2) 0.0011(17) 0.0007(16) 0.0002(16)
C22 0.015(2) 0.013(2) 0.008(2) 0.0030(17) 0.0026(16) 0.0025(16)
C12 0.014(2) 0.013(2) 0.009(2) 0.0044(17) 0.0031(16) 0.0031(16)
C19 0.017(2) 0.013(2) 0.009(2) 0.0026(17) 0.0012(16) -0.0043(17)
C6 0.019(2) 0.012(2) 0.008(2) 0.0038(17) 0.0021(16) 0.0006(17)
C33 0.017(2) 0.015(2) 0.008(2) 0.0032(17) 0.0023(16) 0.0019(17)
C34 0.016(2) 0.012(2) 0.010(2) 0.0043(17) -0.0001(16) -0.0036(16)
C24 0.021(2) 0.014(2) 0.007(2) 0.0015(17) -0.0015(17) -0.0040(17)
C32 0.014(2) 0.015(2) 0.011(2) 0.0032(17) 0.0043(16) 0.0004(17)
C21 0.012(2) 0.016(2) 0.009(2) 0.0031(17) 0.0024(16) 0.0043(17)
C11 0.020(2) 0.012(2) 0.010(2) -0.0013(17) 0.0008(17) 0.0005(17)
C16 0.019(2) 0.015(2) 0.007(2) 0.0019(17) 0.0016(16) 0.0001(17)
C27 0.017(2) 0.013(2) 0.004(2) 0.0022(16) 0.0010(16) 0.0018(16)
C8 0.017(2) 0.016(2) 0.011(2) 0.0050(18) 0.0028(17) 0.0038(17)
C2 0.019(2) 0.015(2) 0.006(2) 0.0034(17) 0.0009(16) 0.0024(17)
C5 0.017(2) 0.024(3) 0.015(2) 0.0084(19) 0.0002(17) -0.0036(18)
C7 0.020(2) 0.010(2) 0.012(2) 0.0039(17) -0.0001(17) 0.0012(17)
C30 0.015(2) 0.012(2) 0.009(2) 0.0040(17) 0.0033(16) -0.0011(16)
C31 0.028(2) 0.012(2) 0.014(2) 0.0078(18) 0.0034(19) 0.0012(18)
C3 0.020(2) 0.021(2) 0.017(2) 0.0106(19) 0.0037(18) -0.0017(18)
C13 0.014(2) 0.016(2) 0.008(2) 0.0043(17) 0.0005(16) 0.0029(17)
C28 0.020(2) 0.015(2) 0.006(2) 0.0033(17) 0.0026(17) 0.0000(17)
C9 0.020(2) 0.015(2) 0.014(2) 0.0068(18) 0.0024(17) -0.0004(17)
C15 0.016(2) 0.016(2) 0.012(2) 0.0057(18) 0.0016(17) 0.0024(17)
C42 0.029(3) 0.024(3) 0.018(2) 0.002(2) -0.001(2) 0.002(2)
C29 0.027(2) 0.013(2) 0.010(2) 0.0026(18) 0.0017(18) 0.0005(18)
C41 0.029(3) 0.024(3) 0.023(3) 0.008(2) 0.002(2) -0.001(2)
Dy1 0.01591(13) 0.01009(13) 0.00338(12) 0.00262(8) -0.00038(8) -0.00006(8)

loop_
_atom_type_symbol
_atom_type_description
_atom_type_scat_dispersion_real
_atom_type_scat_dispersion_imag
_atom_type_scat_source
C C 0.0147 0.0070 'International Tables Vol C Tables 4.2.6.8 and 6.1.1.4'
H H 0.0000 0.0000 'International Tables Vol C Tables 4.2.6.8 and 6.1.1.4'
Dy Dy -5.9987 12.4498 'International Tables Vol C Tables 4.2.6.8 and 6.1.1.4'
N N 0.0253 0.0135 'International Tables Vol C Tables 4.2.6.8 and 6.1.1.4'
O O 0.0412 0.0250 'International Tables Vol C Tables 4.2.6.8 and 6.1.1.4'
S S 0.2922 0.4242 'International Tables Vol C Tables 4.2.6.8 and 6.1.1.4'

loop_
_geom_angle_atom_site_label_1
_geom_angle_atom_site_label_2
_geom_angle_atom_site_label_3
_geom_angle
_geom_angle_site_symmetry_1
_geom_angle_site_symmetry_3
_geom_angle_publ_flag
N1 S1 N2 101.19(19) . . ?
N4 S2 N3 100.89(19) . . ?
C21 O5 Dy1 150.5(3) . . ?
C20 O3 Dy1 89.4(2) . 1_656 ?
C40 O7 Dy1 152.2(3) . 1_656 ?
C40 O8 Dy1 145.4(3) . 2_666 ?
C1 O2 Dy1 89.3(2) . . ?
C1 O1 Dy1 92.6(2) . . ?
C20 O4 Dy1 93.4(2) . 1_656 ?
C21 O6 Dy1 142.0(3) . 2_665 ?
C10 N1 S1 106.6(3) . . ?
C41 N5 C42 112.6(4) . . ?
C32 N4 S2 107.0(3) . . ?
C12 N2 S1 105.9(3) . . ?
C30 N3 S2 106.3(3) . . ?
O2 C1 O1 121.3(4) . . ?
O2 C1 C2 120.1(4) . . ?
O2 C1 Dy1 64.3(2) . . ?
O1 C1 C2 118.2(4) . . ?
O1 C1 Dy1 60.4(2) . . ?
C2 C1 Dy1 154.4(3) . . ?
C16 C18 C19 120.4(4) . . ?
C35 C37 C39 120.7(4) . . ?
O7 C40 O8 124.6(4) . . ?
O7 C40 C39 117.2(4) . . ?
O8 C40 C39 118.3(4) . . ?
C6 C4 C2 120.1(4) . . ?
N1 C10 C12 112.5(4) . . ?
N1 C10 C8 126.2(4) . . ?
C8 C10 C12 121.3(4) . . ?
C25 C23 C22 121.0(4) . . ?
C36 C38 C39 121.2(4) . . ?
O3 C20 O4 121.7(4) . . ?
O3 C20 C19 120.5(4) . . ?
O3 C20 Dy1 64.5(2) . 1_656 ?
O4 C20 C19 117.5(4) . . ?
O4 C20 Dy1 59.8(2) . 1_656 ?
C19 C20 Dy1 157.8(3) . 1_656 ?
C16 C14 C13 122.1(4) . . ?
C15 C14 C16 118.8(4) . . ?
C15 C14 C13 119.1(4) . . ?
C37 C39 C40 119.5(4) . . ?
C38 C39 C37 118.3(4) . . ?
C38 C39 C40 122.1(4) . . ?
C24 C26 C27 121.3(4) . . ?
C37 C35 C34 121.6(4) . . ?
C38 C36 C34 120.8(4) . . ?
C15 C17 C19 120.1(4) . . ?
C23 C25 C27 120.9(4) . . ?
C23 C22 C24 118.9(4) . . ?
C23 C22 C21 121.6(4) . . ?
C24 C22 C21 119.4(4) . . ?
N2 C12 C10 113.8(4) . . ?
N2 C12 C13 125.2(4) . . ?
C13 C12 C10 120.9(4) . . ?
C18 C19 C20 120.9(4) . . ?
C17 C19 C18 119.4(4) . . ?
C17 C19 C20 119.4(4) . . ?
C4 C6 C7 120.6(4) . . ?
C32 C33 C34 125.2(4) . . ?
C31 C33 C34 120.7(4) . . ?
C31 C33 C32 114.1(4) . . ?
C35 C34 C33 119.7(4) . . ?
C36 C34 C35 117.3(4) . . ?
C36 C34 C33 122.8(4) . . ?
C26 C24 C22 120.5(4) . . ?
N4 C32 C33 125.7(4) . . ?
N4 C32 C30 112.4(4) . . ?
C33 C32 C30 121.9(4) . . ?
O5 C21 O6 124.6(4) . . ?
O5 C21 C22 117.5(4) . . ?
O6 C21 C22 117.8(4) . . ?
C13 C11 C9 122.8(4) . . ?
C18 C16 C14 120.4(4) . . ?
C26 C27 C25 117.5(4) . . ?
C26 C27 C28 119.9(4) . . ?
C25 C27 C28 122.5(4) . . ?
C10 C8 C7 124.3(4) . . ?
C9 C8 C10 116.0(4) . . ?
C9 C8 C7 119.7(4) . . ?
C4 C2 C1 120.7(4) . . ?
C3 C2 C1 119.9(4) . . ?
C3 C2 C4 119.1(4) . . ?
C3 C5 C7 120.8(4) . . ?
C6 C7 C8 122.1(4) . . ?
C5 C7 C6 118.5(4) . . ?
C5 C7 C8 119.2(4) . . ?
N3 C30 C32 113.4(4) . . ?
N3 C30 C28 125.2(4) . . ?
C28 C30 C32 121.4(4) . . ?
C33 C31 C29 124.1(4) . . ?
C5 C3 C2 120.7(4) . . ?
C12 C13 C14 123.0(4) . . ?
C11 C13 C14 121.0(4) . . ?
C11 C13 C12 116.0(4) . . ?
C30 C28 C27 124.2(4) . . ?
C29 C28 C27 121.1(4) . . ?
C29 C28 C30 114.7(4) . . ?
C8 C9 C11 122.9(4) . . ?
C17 C15 C14 120.7(4) . . ?
C28 C29 C31 123.7(4) . . ?
O5 Dy1 O3 159.15(11) . 1_454 ?
O5 Dy1 O8 78.85(10) . 2_666 ?
O5 Dy1 O2 95.39(10) . . ?
O5 Dy1 O1 77.07(11) . . ?
O5 Dy1 O4 148.55(10) . 1_454 ?
O5 Dy1 O6 92.56(10) . 2_665 ?
O5 Dy1 C1 81.19(11) . . ?
O5 Dy1 C20 174.36(11) . 1_454 ?
O3 Dy1 C1 84.35(11) 1_454 . ?
O3 Dy1 C20 26.04(11) 1_454 1_454 ?
O7 Dy1 O5 87.65(11) 1_454 . ?
O7 Dy1 O3 105.59(10) 1_454 1_454 ?
O7 Dy1 O8 89.00(10) 1_454 2_666 ?
O7 Dy1 O2 160.48(10) 1_454 . ?
O7 Dy1 O1 146.37(10) 1_454 . ?
O7 Dy1 O4 75.39(11) 1_454 1_454 ?
O7 Dy1 O6 76.68(10) 1_454 2_665 ?
O7 Dy1 C1 168.46(12) 1_454 . ?
O7 Dy1 C20 87.19(12) 1_454 1_454 ?
O8 Dy1 O3 116.66(10) 2_666 1_454 ?
O8 Dy1 O2 72.77(10) 2_666 . ?
O8 Dy1 O1 116.46(10) 2_666 . ?
O8 Dy1 O4 74.63(10) 2_666 1_454 ?
O8 Dy1 C1 91.73(11) 2_666 . ?
O8 Dy1 C20 98.77(11) 2_666 1_454 ?
O2 Dy1 O3 77.57(10) . 1_454 ?
O2 Dy1 C1 26.39(11) . . ?
O2 Dy1 C20 88.73(11) . 1_454 ?
O1 Dy1 O3 83.22(10) . 1_454 ?
O1 Dy1 O2 52.49(10) . . ?
O1 Dy1 O4 130.27(11) . 1_454 ?
O1 Dy1 C1 27.02(11) . . ?
O1 Dy1 C20 108.54(12) . 1_454 ?
O4 Dy1 O3 52.20(10) 1_454 1_454 ?
O4 Dy1 O2 92.66(10) 1_454 . ?
O4 Dy1 C1 115.89(12) 1_454 . ?
O4 Dy1 C20 26.86(11) 1_454 1_454 ?
O6 Dy1 O3 75.44(10) 2_665 1_454 ?
O6 Dy1 O8 163.66(11) 2_665 2_666 ?
O6 Dy1 O2 122.30(10) 2_665 . ?
O6 Dy1 O1 74.32(10) 2_665 . ?
O6 Dy1 O4 108.56(10) 2_665 1_454 ?
O6 Dy1 C1 100.74(11) 2_665 . ?
O6 Dy1 C20 88.47(11) 2_665 1_454 ?
C1 Dy1 C20 104.07(12) . 1_454 ?

loop_
_geom_bond_atom_site_label_1
_geom_bond_atom_site_label_2
_geom_bond_distance
_geom_bond_site_symmetry_2
_geom_bond_publ_flag
S1 N1 1.613(4) . ?
S1 N2 1.617(4) . ?
S2 N4 1.614(4) . ?
S2 N3 1.617(4) . ?
O5 C21 1.256(5) . ?
O5 Dy1 2.323(3) . ?
O3 C20 1.243(5) . ?
O3 Dy1 2.557(3) 1_656 ?
O7 C40 1.255(5) . ?
O7 Dy1 2.316(3) 1_656 ?
O8 C40 1.265(5) . ?
O8 Dy1 2.352(3) 2_666 ?
O2 C1 1.249(5) . ?
O2 Dy1 2.533(3) . ?
O1 C1 1.278(5) . ?
O1 Dy1 2.445(3) . ?
O4 C20 1.282(5) . ?
O4 Dy1 2.451(3) 1_656 ?
O6 C21 1.269(5) . ?
O6 Dy1 2.347(3) 2_665 ?
N1 C10 1.355(6) . ?
N5 C42 1.485(6) . ?
N5 C41 1.479(6) . ?
N4 C32 1.350(6) . ?
N2 C12 1.349(6) . ?
N3 C30 1.349(6) . ?
C1 C2 1.494(6) . ?
C1 Dy1 2.810(4) . ?
C18 C19 1.399(6) . ?
C18 C16 1.382(6) . ?
C37 C39 1.395(6) . ?
C37 C35 1.375(6) . ?
C40 C39 1.505(6) . ?
C4 C6 1.383(6) . ?
C4 C2 1.403(6) . ?
C10 C12 1.433(6) . ?
C10 C8 1.424(6) . ?
C23 C25 1.384(6) . ?
C23 C22 1.392(6) . ?
C38 C39 1.392(6) . ?
C38 C36 1.385(6) . ?
C20 C19 1.494(6) . ?
C20 Dy1 2.832(4) 1_656 ?
C14 C16 1.405(6) . ?
C14 C13 1.480(6) . ?
C14 C15 1.397(6) . ?
C26 C24 1.385(6) . ?
C26 C27 1.407(6) . ?
C35 C34 1.404(6) . ?
C36 C34 1.403(6) . ?
C17 C19 1.395(6) . ?
C17 C15 1.389(6) . ?
C25 C27 1.407(6) . ?
C22 C24 1.393(6) . ?
C22 C21 1.506(6) . ?
C12 C13 1.430(6) . ?
C6 C7 1.404(6) . ?
C33 C34 1.474(6) . ?
C33 C32 1.429(6) . ?
C33 C31 1.383(7) . ?
C32 C30 1.441(6) . ?
C11 C13 1.371(6) . ?
C11 C9 1.421(6) . ?
C27 C28 1.480(6) . ?
C8 C7 1.480(6) . ?
C8 C9 1.369(6) . ?
C2 C3 1.392(6) . ?
C5 C7 1.398(6) . ?
C5 C3 1.375(6) . ?
C30 C28 1.435(6) . ?
C31 C29 1.405(6) . ?
C28 C29 1.373(6) . ?
Dy1 O3 2.557(3) 1_454 ?
Dy1 O7 2.316(3) 1_454 ?
Dy1 O8 2.352(3) 2_666 ?
Dy1 O4 2.451(3) 1_454 ?
Dy1 O6 2.347(3) 2_665 ?
Dy1 C20 2.832(4) 1_454 ?
